data_7030538
loop_
_publ_author_name
'Illner, Peter'
'Puchta, Ralph'
'Heinemann, Frank W.'
'van Eldik, Rudi'

_publ_section_title
;
 Is bis(trifluoromethylsulfonyl)amide an innocent anion? X-Ray
 structure data and DFT calculations
;
_journal_coden_ASTM DTARAF
_journal_issue 15
_journal_name_full 'Dalton Transactions'
_journal_page_first 2795
_journal_page_last 2801
_journal_paper_doi 10.1039/b820940e
_journal_year 2009
_chemical_formula_moiety 'C15 H13 N3 O Pd, 2(C2 F6 N O4 S2)'
_chemical_formula_sum 'C19 H13 F12 N5 O9 Pd S4'
_chemical_formula_weight 917.98
_space_group_IT_number 2
_symmetry_cell_setting triclinic
_symmetry_space_group_name_Hall '-P 1'
_symmetry_space_group_name_H-M 'P -1'
_atom_sites_solution_hydrogens geom
_atom_sites_solution_primary direct
_atom_sites_solution_secondary difmap
_audit_creation_method SHELXL-97
_cell_angle_alpha 78.007(5)
_cell_angle_beta 82.377(6)
_cell_angle_gamma 78.266(4)
_cell_formula_units_Z 2
_cell_length_a 8.4959(8)
_cell_length_b 12.5011(5)
_cell_length_c 15.1571(9)
_cell_measurement_reflns_used 238
_cell_measurement_temperature 150(2)
_cell_measurement_theta_max 20.00
_cell_measurement_theta_min 6.00
_cell_volume 1534.88(19)
_computing_cell_refinement 'EVALCCD (Duisenberg, 2003)'
_computing_data_collection 'COLLECT (Bruker-Nonius, 2002)'
_computing_data_reduction 'EVALCCD (Duisenberg, 2003)'
_computing_molecular_graphics 'SHELXTL 6.12 (Bruker AXS, 2002)'
_computing_publication_material 'SHELXTL 6.12 (Bruker AXS, 2002)'
_computing_structure_refinement 'SHELXTL 6.12 (Bruker AXS, 2002)'
_computing_structure_solution 'SHELXTL 6.12 (Bruker AXS, 2002)'
_diffrn_ambient_temperature 150(2)
_diffrn_detector_area_resol_mean 9
_diffrn_measured_fraction_theta_full 0.998
_diffrn_measured_fraction_theta_max 0.998
_diffrn_measurement_device_type 'Bruker-Nonius KappaCCD'
_diffrn_measurement_method
;
\w-rotations with 2.00 \% and 48 sec per frame
;
_diffrn_radiation_monochromator graphite
_diffrn_radiation_source 'fine-focus sealed tube'
_diffrn_radiation_type MoK\a
_diffrn_radiation_wavelength 0.71073
_diffrn_reflns_av_R_equivalents 0.0359
_diffrn_reflns_av_sigmaI/netI 0.0284
_diffrn_reflns_limit_h_max 11
_diffrn_reflns_limit_h_min -11
_diffrn_reflns_limit_k_max 16
_diffrn_reflns_limit_k_min -16
_diffrn_reflns_limit_l_max 19
_diffrn_reflns_limit_l_min -19
_diffrn_reflns_number 37261
_diffrn_reflns_theta_full 27.88
_diffrn_reflns_theta_max 27.88
_diffrn_reflns_theta_min 3.23
_exptl_absorpt_coefficient_mu 1.006
_exptl_absorpt_correction_T_max 0.923
_exptl_absorpt_correction_T_min 0.749
_exptl_absorpt_correction_type multi-scan
_exptl_absorpt_process_details 'SADABS, Bruker-AXS, 2002'
_exptl_crystal_colour yellow
_exptl_crystal_density_diffrn 1.986
_exptl_crystal_density_method 'not measured'
_exptl_crystal_description plate
_exptl_crystal_F_000 904
_exptl_crystal_size_max 0.34
_exptl_crystal_size_mid 0.18
_exptl_crystal_size_min 0.08
_refine_diff_density_max 0.618
_refine_diff_density_min -0.570
_refine_diff_density_rms 0.068
_refine_ls_extinction_method none
_refine_ls_goodness_of_fit_ref 1.040
_refine_ls_hydrogen_treatment constr
_refine_ls_matrix_type full
_refine_ls_number_parameters 550
_refine_ls_number_reflns 7299
_refine_ls_number_restraints 0
_refine_ls_restrained_S_all 1.040
_refine_ls_R_factor_all 0.0375
_refine_ls_R_factor_gt 0.0266
_refine_ls_shift/su_max 0.001
_refine_ls_shift/su_mean 0.000
_refine_ls_structure_factor_coef Fsqd
_refine_ls_weighting_details 'calc w=1/[\s^2^(Fo^2^)+(0.0246P)^2^+0.9670P] where P=(Fo^2^+2Fc^2^)/3'
_refine_ls_weighting_scheme calc
_refine_ls_wR_factor_gt 0.0555
_refine_ls_wR_factor_ref 0.0592
_reflns_number_gt 6173
_reflns_number_total 7299
_reflns_threshold_expression >2sigma(I)
_cod_duplicate_entry 7000999
_cod_data_source_file b820940e.txt
_cod_data_source_block pi0703
_cod_original_cell_volume 1534.88(18)
_cod_original_sg_symbol_Hall -P1
_cod_original_sg_symbol_H-M P-1
_cod_database_code 7030538

loop_
_symmetry_equiv_pos_as_xyz
'x, y, z'
'-x, -y, -z'

loop_
_atom_site_label
_atom_site_type_symbol
_atom_site_fract_x
_atom_site_fract_y
_atom_site_fract_z
_atom_site_U_iso_or_equiv
_atom_site_adp_type
_atom_site_occupancy
_atom_site_symmetry_multiplicity
_atom_site_calc_flag
_atom_site_refinement_flags
_atom_site_disorder_assembly
_atom_site_disorder_group
Pd1 Pd 0.716064(18) 0.585259(12) 0.714679(10) 0.01810(5) Uani 1 1 d . . .
O1 O 0.66477(18) 0.65644(12) 0.58350(9) 0.0271(3) Uani 1 1 d . . .
H1B H 0.5640 0.6566 0.5729 0.041 Uiso 1 1 d . . .
H1C H 0.6913 0.7197 0.5614 0.041 Uiso 1 1 d . . .
N1 N 0.6178(2) 0.70996(13) 0.78375(11) 0.0219(3) Uani 1 1 d . . .
N2 N 0.7699(2) 0.51074(13) 0.83357(11) 0.0210(3) Uani 1 1 d . . .
N3 N 0.8347(2) 0.43893(13) 0.68392(11) 0.0205(3) Uani 1 1 d . . .
C1 C 0.5411(3) 0.81266(17) 0.75134(15) 0.0268(4) Uani 1 1 d . . .
H1A H 0.5286 0.8335 0.6884 0.032 Uiso 1 1 calc R . .
C2 C 0.4798(3) 0.88922(18) 0.80688(16) 0.0336(5) Uani 1 1 d . . .
H2A H 0.4261 0.9615 0.7822 0.040 Uiso 1 1 calc R . .
C3 C 0.4971(3) 0.85992(19) 0.89814(16) 0.0355(5) Uani 1 1 d . . .
H3A H 0.4564 0.9119 0.9370 0.043 Uiso 1 1 calc R . .
C4 C 0.5746(3) 0.75368(19) 0.93264(15) 0.0332(5) Uani 1 1 d . . .
H4A H 0.5864 0.7316 0.9956 0.040 Uiso 1 1 calc R . .
C5 C 0.6346(3) 0.68030(17) 0.87446(14) 0.0256(4) Uani 1 1 d . . .
C6 C 0.7215(3) 0.56556(18) 0.90254(14) 0.0284(5) Uani 1 1 d . . .
C7 C 0.7553(4) 0.5122(2) 0.98920(16) 0.0476(7) Uani 1 1 d . . .
H7A H 0.7237 0.5494 1.0391 0.057 Uiso 1 1 calc R . .
C8 C 0.8370(4) 0.4025(2) 1.00132(16) 0.0539(8) Uani 1 1 d . . .
H8A H 0.8611 0.3645 1.0604 0.065 Uiso 1 1 calc R . .
C9 C 0.8838(3) 0.3478(2) 0.92905(15) 0.0394(6) Uani 1 1 d . . .
H9A H 0.9390 0.2728 0.9380 0.047 Uiso 1 1 calc R . .
C10 C 0.8485(2) 0.40473(16) 0.84340(13) 0.0239(4) Uani 1 1 d . . .
C11 C 0.8874(2) 0.36375(16) 0.75755(13) 0.0223(4) Uani 1 1 d . . .
C12 C 0.9723(3) 0.25911(17) 0.74952(15) 0.0289(5) Uani 1 1 d . . .
H12A H 1.0081 0.2073 0.8014 0.035 Uiso 1 1 calc R . .
C13 C 1.0044(3) 0.23115(18) 0.66419(15) 0.0312(5) Uani 1 1 d . . .
H13A H 1.0624 0.1596 0.6569 0.037 Uiso 1 1 calc R . .
C14 C 0.9514(3) 0.30796(18) 0.59012(15) 0.0289(5) Uani 1 1 d . . .
H14A H 0.9731 0.2900 0.5313 0.035 Uiso 1 1 calc R . .
C15 C 0.8665(3) 0.41142(17) 0.60206(14) 0.0250(4) Uani 1 1 d . . .
H15A H 0.8300 0.4642 0.5508 0.030 Uiso 1 1 calc R . .
N4 N 0.4090(2) 0.49753(15) 0.70334(12) 0.0293(4) Uani 1 1 d . . .
S1 S 0.28026(7) 0.56403(5) 0.63661(4) 0.03311(13) Uani 1 1 d . . .
O2 O 0.3650(2) 0.62605(16) 0.56124(11) 0.0451(4) Uani 1 1 d . . .
O3 O 0.1639(2) 0.50629(15) 0.61785(11) 0.0413(4) Uani 1 1 d . . .
S2 S 0.38019(7) 0.39418(4) 0.77991(3) 0.02701(11) Uani 1 1 d . . .
O4 O 0.4951(2) 0.38059(13) 0.84420(10) 0.0337(4) Uani 1 1 d . . .
O5 O 0.21537(19) 0.39020(13) 0.81284(10) 0.0343(4) Uani 1 1 d . . .
C16 C 0.1607(3) 0.6721(2) 0.69591(18) 0.0419(6) Uani 1 1 d . . .
F1 F 0.08550(19) 0.62811(13) 0.77355(10) 0.0486(4) Uani 1 1 d . . .
F2 F 0.2526(2) 0.73657(14) 0.71434(14) 0.0677(5) Uani 1 1 d . . .
F3 F 0.0496(2) 0.73467(14) 0.64462(12) 0.0612(5) Uani 1 1 d . . .
C17 C 0.4490(3) 0.2741(2) 0.72305(18) 0.0416(6) Uani 1 1 d . . .
F4 F 0.3691(2) 0.28292(15) 0.65212(12) 0.0636(5) Uani 1 1 d . . .
F5 F 0.60420(18) 0.26428(14) 0.69619(12) 0.0580(5) Uani 1 1 d . . .
F6 F 0.4244(3) 0.18326(13) 0.78084(14) 0.0749(6) Uani 1 1 d . . .
N5 N 0.4906(4) 0.9424(3) 0.5378(2) 0.0235(7) Uani 0.50 1 d P . .
S3 S 0.66851(7) 0.97183(5) 0.48587(4) 0.03184(13) Uani 1 1 d . . .
O6 O 0.7706(4) 0.8585(2) 0.5108(2) 0.0302(7) Uani 0.50 1 d P A 1
O7 O 0.6645(4) 1.0187(3) 0.3966(2) 0.0315(7) Uani 0.50 1 d P . 1
O6' O 0.6711(5) 0.8710(2) 0.5324(3) 0.0374(8) Uani 0.50 1 d P B 2
O7' O 0.7877(4) 0.9966(3) 0.4045(2) 0.0386(8) Uani 0.50 1 d P C 2
C18 C 0.7348(3) 1.0504(2) 0.5589(2) 0.0440(6) Uani 1 1 d . . .
F8 F 0.6420(5) 1.0496(4) 0.6372(3) 0.0420(10) Uani 0.50 1 d P B 1
F7 F 0.7674(6) 1.1481(3) 0.5295(2) 0.0590(10) Uani 0.50 1 d P B 1
F9 F 0.8856(4) 0.9879(3) 0.5918(2) 0.0636(10) Uani 0.50 1 d P B 1
F8' F 0.7275(7) 1.0108(5) 0.6369(3) 0.0728(16) Uani 0.50 1 d P B 2
F7' F 0.6151(5) 1.1500(3) 0.5450(3) 0.0609(9) Uani 0.50 1 d P B 2
F9' F 0.8614(5) 1.0799(4) 0.5166(3) 0.0645(11) Uani 0.50 1 d P B 2
N6 N 0.0101(5) -0.0547(3) 0.0361(3) 0.0382(9) Uani 0.50 1 d P . .
S4 S 0.13104(8) 0.01640(5) 0.03952(5) 0.04837(17) Uani 1 1 d . . .
O8 O 0.2678(5) -0.0519(3) 0.0876(3) 0.0592(12) Uani 0.50 1 d P D 1
O9 O 0.1527(5) 0.1124(3) -0.0199(2) 0.0393(9) Uani 0.50 1 d P . 1
O8' O 0.1779(4) -0.1043(3) 0.0548(2) 0.0398(8) Uani 0.50 1 d P E 2
O9' O 0.2561(7) 0.0770(4) -0.0063(3) 0.0591(12) Uani 0.50 1 d P F 2
C19 C 0.0333(4) 0.0737(3) 0.1395(2) 0.0550(7) Uani 1 1 d . . .
F10 F 0.0009(8) 0.1716(3) 0.1182(3) 0.0799(14) Uani 0.50 1 d P E 1
F11 F -0.0848(4) 0.0163(3) 0.1677(2) 0.0572(9) Uani 0.50 1 d P E 1
F12 F 0.1498(5) 0.0332(3) 0.1933(2) 0.0663(10) Uani 0.50 1 d P E 1
F10' F -0.1132(4) 0.1498(3) 0.1225(2) 0.0469(8) Uani 0.50 1 d P E 2
F11' F -0.0091(6) 0.0097(3) 0.2168(2) 0.0655(11) Uani 0.50 1 d P E 2
F12' F 0.1136(4) 0.1463(3) 0.1705(3) 0.0573(9) Uani 0.50 1 d P E 2

loop_
_atom_site_aniso_label
_atom_site_aniso_U_11
_atom_site_aniso_U_22
_atom_site_aniso_U_33
_atom_site_aniso_U_23
_atom_site_aniso_U_13
_atom_site_aniso_U_12
Pd1 0.02282(8) 0.01723(7) 0.01473(7) -0.00339(5) -0.00231(5) -0.00398(5)
O1 0.0353(9) 0.0251(7) 0.0201(7) 0.0000(6) -0.0061(6) -0.0058(6)
N1 0.0244(9) 0.0209(8) 0.0211(8) -0.0047(7) -0.0017(7) -0.0051(7)
N2 0.0242(9) 0.0222(8) 0.0174(8) -0.0056(6) -0.0025(6) -0.0038(7)
N3 0.0222(9) 0.0215(8) 0.0196(8) -0.0063(6) -0.0012(6) -0.0058(7)
C1 0.0304(12) 0.0216(10) 0.0272(11) -0.0032(8) -0.0024(9) -0.0033(8)
C2 0.0364(13) 0.0202(10) 0.0410(13) -0.0058(9) 0.0011(10) -0.0005(9)
C3 0.0405(14) 0.0295(12) 0.0374(13) -0.0159(10) 0.0030(10) -0.0029(10)
C4 0.0440(14) 0.0315(12) 0.0240(11) -0.0122(9) 0.0006(9) -0.0018(10)
C5 0.0312(11) 0.0233(10) 0.0228(10) -0.0071(8) -0.0016(8) -0.0039(8)
C6 0.0349(12) 0.0283(11) 0.0213(10) -0.0073(8) -0.0044(9) -0.0005(9)
C7 0.076(2) 0.0408(14) 0.0183(11) -0.0115(10) -0.0075(11) 0.0138(13)
C8 0.087(2) 0.0440(15) 0.0187(11) -0.0030(10) -0.0121(12) 0.0179(14)
C9 0.0549(16) 0.0312(12) 0.0245(11) -0.0036(9) -0.0078(11) 0.0106(11)
C10 0.0263(11) 0.0235(10) 0.0208(10) -0.0041(8) -0.0033(8) -0.0015(8)
C11 0.0227(10) 0.0233(10) 0.0212(9) -0.0052(8) -0.0017(8) -0.0038(8)
C12 0.0308(12) 0.0238(10) 0.0302(11) -0.0063(9) -0.0039(9) 0.0013(9)
C13 0.0298(12) 0.0266(11) 0.0380(12) -0.0150(10) 0.0001(10) -0.0001(9)
C14 0.0297(12) 0.0349(12) 0.0259(11) -0.0158(9) 0.0014(9) -0.0069(9)
C15 0.0273(11) 0.0293(11) 0.0210(10) -0.0082(8) -0.0018(8) -0.0078(8)
N4 0.0341(10) 0.0366(10) 0.0212(9) -0.0026(8) -0.0039(7) -0.0171(8)
S1 0.0349(3) 0.0458(3) 0.0224(3) -0.0010(2) -0.0074(2) -0.0183(3)
O2 0.0454(11) 0.0619(12) 0.0278(8) 0.0100(8) -0.0096(8) -0.0244(9)
O3 0.0406(10) 0.0632(11) 0.0288(8) -0.0091(8) -0.0091(7) -0.0254(9)
S2 0.0321(3) 0.0307(3) 0.0210(2) -0.0068(2) 0.0016(2) -0.0128(2)
O4 0.0404(9) 0.0366(9) 0.0249(8) -0.0032(7) -0.0054(7) -0.0096(7)
O5 0.0354(9) 0.0417(9) 0.0283(8) -0.0088(7) 0.0056(7) -0.0158(7)
C16 0.0403(14) 0.0440(14) 0.0440(14) -0.0023(12) -0.0125(12) -0.0141(12)
F1 0.0558(10) 0.0516(9) 0.0373(8) -0.0121(7) -0.0008(7) -0.0056(7)
F2 0.0586(11) 0.0536(10) 0.1048(15) -0.0314(10) -0.0161(10) -0.0197(8)
F3 0.0551(11) 0.0614(11) 0.0584(10) 0.0036(8) -0.0197(8) 0.0035(8)
C17 0.0400(14) 0.0414(14) 0.0494(15) -0.0211(12) 0.0085(12) -0.0166(11)
F4 0.0572(10) 0.0804(12) 0.0718(12) -0.0543(10) -0.0058(9) -0.0147(9)
F5 0.0392(9) 0.0647(10) 0.0814(12) -0.0459(10) 0.0129(8) -0.0141(8)
F6 0.0973(15) 0.0336(9) 0.0926(14) -0.0174(9) 0.0227(12) -0.0239(9)
N5 0.0239(18) 0.0205(17) 0.0234(17) 0.0001(13) -0.0016(14) -0.0026(14)
S3 0.0303(3) 0.0341(3) 0.0257(3) -0.0088(2) -0.0019(2) 0.0093(2)
O6 0.0245(18) 0.0197(16) 0.0420(19) -0.0011(13) -0.0030(15) 0.0015(14)
O7 0.0337(19) 0.0311(17) 0.0256(16) 0.0004(13) 0.0024(14) -0.0059(14)
O6' 0.043(2) 0.0144(15) 0.047(2) -0.0002(14) -0.0013(18) 0.0040(15)
O7' 0.036(2) 0.0376(18) 0.0352(18) -0.0094(15) 0.0129(15) 0.0015(15)
C18 0.0465(16) 0.0357(14) 0.0513(17) -0.0127(12) 0.0097(13) -0.0156(12)
F8 0.046(2) 0.053(2) 0.0342(18) -0.0198(18) 0.0040(18) -0.0178(17)
F7 0.090(3) 0.052(2) 0.0480(19) 0.0011(16) -0.013(2) -0.049(2)
F9 0.0330(18) 0.095(3) 0.059(2) -0.013(2) -0.0220(16) 0.0072(17)
F8' 0.118(5) 0.080(4) 0.038(2) -0.003(2) -0.029(3) -0.052(3)
F7' 0.066(2) 0.0378(17) 0.090(3) -0.0381(18) -0.018(2) -0.0013(16)
F9' 0.044(2) 0.073(3) 0.094(3) -0.038(2) 0.007(2) -0.0347(19)
N6 0.060(3) 0.0227(19) 0.031(2) -0.0055(16) -0.0084(19) -0.0030(18)
S4 0.0388(4) 0.0344(3) 0.0658(5) -0.0011(3) -0.0041(3) -0.0015(3)
O8 0.056(3) 0.065(3) 0.048(2) -0.021(2) -0.0228(19) 0.032(2)
O9 0.032(2) 0.044(2) 0.037(2) -0.0020(16) 0.0036(17) -0.0060(17)
O8' 0.0352(19) 0.0354(18) 0.048(2) -0.0128(16) -0.0071(16) 0.0035(15)
O9' 0.077(3) 0.062(3) 0.050(3) -0.019(2) 0.008(2) -0.039(3)
C19 0.0580(19) 0.058(2) 0.0458(16) 0.0074(14) -0.0137(14) -0.0156(15)
F10 0.149(5) 0.038(2) 0.046(2) -0.0210(17) -0.016(3) 0.016(3)
F11 0.050(2) 0.075(2) 0.0402(19) -0.0182(18) 0.0054(16) 0.0059(18)
F12 0.074(3) 0.091(3) 0.0363(18) -0.0205(18) -0.0201(18) -0.003(2)
F10' 0.0344(17) 0.055(2) 0.0507(19) -0.0245(16) -0.0006(15) 0.0055(15)
F11' 0.119(4) 0.0418(19) 0.0313(18) -0.0083(15) 0.013(2) -0.016(2)
F12' 0.0490(19) 0.065(2) 0.070(2) -0.0413(19) 0.0022(17) -0.0149(17)

loop_
_atom_type_symbol
_atom_type_description
_atom_type_scat_dispersion_real
_atom_type_scat_dispersion_imag
_atom_type_scat_source
C C 0.0033 0.0016 'International Tables Vol C Tables 4.2.6.8 and 6.1.1.4'
H H 0.0000 0.0000 'International Tables Vol C Tables 4.2.6.8 and 6.1.1.4'
N N 0.0061 0.0033 'International Tables Vol C Tables 4.2.6.8 and 6.1.1.4'
O O 0.0106 0.0060 'International Tables Vol C Tables 4.2.6.8 and 6.1.1.4'
F F 0.0171 0.0103 'International Tables Vol C Tables 4.2.6.8 and 6.1.1.4'
S S 0.1246 0.1234 'International Tables Vol C Tables 4.2.6.8 and 6.1.1.4'
Pd Pd -0.9988 1.0072 'International Tables Vol C Tables 4.2.6.8 and 6.1.1.4'

loop_
_geom_angle_atom_site_label_1
_geom_angle_atom_site_label_2
_geom_angle_atom_site_label_3
_geom_angle
_geom_angle_site_symmetry_1
_geom_angle_site_symmetry_3
N2 Pd1 N3 81.33(7) . .
N2 Pd1 N1 81.14(7) . .
N3 Pd1 N1 162.44(6) . .
N2 Pd1 O1 176.35(6) . .
N3 Pd1 O1 95.03(6) . .
N1 Pd1 O1 102.50(6) . .
Pd1 O1 H1B 113.8 . .
Pd1 O1 H1C 117.4 . .
H1B O1 H1C 110.6 . .
C1 N1 C5 118.78(17) . .
C1 N1 Pd1 128.31(14) . .
C5 N1 Pd1 112.91(13) . .
C6 N2 C10 123.85(17) . .
C6 N2 Pd1 118.28(14) . .
C10 N2 Pd1 117.81(13) . .
C15 N3 C11 119.47(17) . .
C15 N3 Pd1 127.35(14) . .
C11 N3 Pd1 113.16(12) . .
N1 C1 C2 121.9(2) . .
N1 C1 H1A 119.0 . .
C2 C1 H1A 119.0 . .
C3 C2 C1 119.5(2) . .
C3 C2 H2A 120.2 . .
C1 C2 H2A 120.2 . .
C2 C3 C4 119.1(2) . .
C2 C3 H3A 120.4 . .
C4 C3 H3A 120.4 . .
C5 C4 C3 119.3(2) . .
C5 C4 H4A 120.4 . .
C3 C4 H4A 120.4 . .
N1 C5 C4 121.39(19) . .
N1 C5 C6 114.13(17) . .
C4 C5 C6 124.48(19) . .
N2 C6 C7 119.18(19) . .
N2 C6 C5 113.51(18) . .
C7 C6 C5 127.31(19) . .
C6 C7 C8 118.2(2) . .
C6 C7 H7A 120.9 . .
C8 C7 H7A 120.9 . .
C9 C8 C7 121.3(2) . .
C9 C8 H8A 119.3 . .
C7 C8 H8A 119.3 . .
C8 C9 C10 118.5(2) . .
C8 C9 H9A 120.7 . .
C10 C9 H9A 120.7 . .
N2 C10 C9 118.95(18) . .
N2 C10 C11 113.28(17) . .
C9 C10 C11 127.77(19) . .
N3 C11 C12 121.40(18) . .
N3 C11 C10 114.36(17) . .
C12 C11 C10 124.23(18) . .
C11 C12 C13 118.7(2) . .
C11 C12 H12A 120.6 . .
C13 C12 H12A 120.6 . .
C14 C13 C12 119.46(19) . .
C14 C13 H13A 120.3 . .
C12 C13 H13A 120.3 . .
C13 C14 C15 119.44(19) . .
C13 C14 H14A 120.3 . .
C15 C14 H14A 120.3 . .
N3 C15 C14 121.52(19) . .
N3 C15 H15A 119.2 . .
C14 C15 H15A 119.2 . .
S1 N4 S2 124.08(12) . .
O3 S1 O2 117.96(10) . .
O3 S1 N4 117.55(10) . .
O2 S1 N4 107.23(10) . .
O3 S1 C16 104.25(11) . .
O2 S1 C16 103.36(12) . .
N4 S1 C16 104.61(11) . .
O5 S2 O4 118.54(10) . .
O5 S2 N4 115.61(10) . .
O4 S2 N4 107.47(9) . .
O5 S2 C17 105.45(10) . .
O4 S2 C17 104.10(11) . .
N4 S2 C17 103.99(11) . .
F2 C16 F3 108.5(2) . .
F2 C16 F1 108.0(2) . .
F3 C16 F1 107.8(2) . .
F2 C16 S1 111.28(19) . .
F3 C16 S1 109.65(18) . .
F1 C16 S1 111.51(18) . .
F5 C17 F6 108.6(2) . .
F5 C17 F4 108.7(2) . .
F6 C17 F4 108.4(2) . .
F5 C17 S2 110.72(16) . .
F6 C17 S2 108.73(18) . .
F4 C17 S2 111.60(19) . .
S3 N5 O7 50.71(15) 2_676 2_676
S3 N5 O6' 163.2(3) 2_676 .
O7 N5 O6' 145.5(3) 2_676 .
S3 N5 N5 62.4(2) 2_676 2_676
O7 N5 N5 103.3(3) 2_676 2_676
O6' N5 N5 102.4(3) . 2_676
S3 N5 S3 118.64(19) 2_676 .
O7 N5 S3 145.3(2) 2_676 .
O6' N5 S3 46.73(16) . .
N5 N5 S3 56.20(19) 2_676 .
O6' S3 O7 134.6(2) . .
O7 S3 O6 118.3(2) . .
O6' S3 O7' 121.7(2) . .
O6 S3 O7' 89.20(19) . .
O6' S3 N5 124.2(2) . 2_676
O7 S3 N5 65.49(19) . 2_676
O6 S3 N5 156.00(19) . 2_676
O7' S3 N5 104.18(18) . 2_676
O6' S3 N5 63.7(2) . .
O7 S3 N5 114.23(19) . .
O6 S3 N5 98.33(18) . .
O7' S3 N5 154.24(19) . .
N5 S3 N5 61.4(2) 2_676 .
O6' S3 C18 106.41(19) . .
O7 S3 C18 116.97(16) . .
O6 S3 C18 101.86(16) . .
O7' S3 C18 97.83(17) . .
N5 S3 C18 96.03(15) 2_676 .
N5 S3 C18 104.58(14) . .
S3 O7 N5 63.80(17) . 2_676
S3 O6' N5 69.52(19) . .
F8' C18 F9' 122.1(4) . .
F8' C18 F7 121.8(4) . .
F9' C18 F7 50.0(2) . .
F9' C18 F8 143.2(3) . .
F7 C18 F8 109.2(3) . .
F8' C18 F7' 108.7(4) . .
F9' C18 F7' 103.8(3) . .
F7 C18 F7' 55.8(3) . .
F8 C18 F7' 74.5(3) . .
F8' C18 F9 64.7(4) . .
F9' C18 F9 64.0(3) . .
F7 C18 F9 102.6(3) . .
F8 C18 F9 99.9(3) . .
F7' C18 F9 151.8(3) . .
F8' C18 S3 115.3(3) . .
F9' C18 S3 104.6(2) . .
F7 C18 S3 122.3(2) . .
F8 C18 S3 112.0(3) . .
F7' C18 S3 99.6(2) . .
F9 C18 S3 108.0(2) . .
O8' N6 S4 58.6(2) . .
O8' N6 N6 115.1(5) . 2
S4 N6 N6 67.3(3) . 2
O8' N6 S4 148.3(3) . 2
S4 N6 S4 122.1(2) . 2
N6 N6 S4 54.7(3) 2 2
O8' N6 O9 132.4(3) . 2
S4 N6 O9 168.2(3) . 2
N6 N6 O9 101.5(4) 2 2
S4 N6 O9 46.89(17) 2 2
O9 S4 O8' 143.5(2) . .
O9' S4 O8' 115.1(3) . .
O9 S4 O8 119.5(3) . .
O9' S4 O8 81.6(3) . .
O8' S4 O8 52.8(2) . .
O9 S4 N6 126.2(2) . .
O9' S4 N6 149.4(2) . .
O8' S4 N6 59.7(2) . .
O8 S4 N6 109.5(2) . .
O9 S4 N6 68.5(2) . 2
O9' S4 N6 101.7(3) . 2
O8' S4 N6 108.25(19) . 2
O8 S4 N6 158.8(2) . 2
N6 S4 N6 57.9(2) . 2
O9 S4 C19 100.39(19) . .
O9' S4 C19 110.7(2) . .
O8' S4 C19 115.04(17) . .
O8 S4 C19 93.48(18) . .
N6 S4 C19 97.31(19) . .
N6 S4 C19 104.63(17) 2 .
S4 O9 N6 64.6(2) . 2
S4 O8' N6 61.6(2) . .
F10 C19 F12 117.1(4) . .
F10 C19 F11' 128.5(4) . .
F12 C19 F11' 65.2(3) . .
F10 C19 F11 119.2(4) . .
F12 C19 F11 108.1(3) . .
F11' C19 F11 45.5(2) . .
F10 C19 F10' 46.4(3) . .
F12 C19 F10' 147.6(3) . .
F11' C19 F10' 101.9(3) . .
F11 C19 F10' 73.7(3) . .
F10 C19 F12' 57.6(3) . .
F12 C19 F12' 59.6(3) . .
F11' C19 F12' 101.4(3) . .
F11 C19 F12' 139.5(3) . .
F10' C19 F12' 97.4(3) . .
F10 C19 S4 108.4(3) . .
F12 C19 S4 98.3(3) . .
F11' C19 S4 122.4(3) . .
F11 C19 S4 102.6(3) . .
F10' C19 S4 113.0(2) . .
F12' C19 S4 116.9(2) . .

loop_
_geom_bond_atom_site_label_1
_geom_bond_atom_site_label_2
_geom_bond_distance
_geom_bond_site_symmetry_2
Pd1 N2 1.9164(16) .
Pd1 N3 2.0147(16) .
Pd1 N1 2.0348(16) .
Pd1 O1 2.0668(14) .
O1 H1B 0.8913 .
O1 H1C 0.8549 .
N1 C1 1.340(3) .
N1 C5 1.366(3) .
N2 C6 1.342(3) .
N2 C10 1.345(3) .
N3 C15 1.335(2) .
N3 C11 1.362(3) .
C1 C2 1.383(3) .
C1 H1A 0.9500 .
C2 C3 1.375(3) .
C2 H2A 0.9500 .
C3 C4 1.385(3) .
C3 H3A 0.9500 .
C4 C5 1.380(3) .
C4 H4A 0.9500 .
C5 C6 1.477(3) .
C6 C7 1.382(3) .
C7 C8 1.392(3) .
C7 H7A 0.9500 .
C8 C9 1.382(3) .
C8 H8A 0.9500 .
C9 C10 1.384(3) .
C9 H9A 0.9500 .
C10 C11 1.469(3) .
C11 C12 1.380(3) .
C12 C13 1.387(3) .
C12 H12A 0.9500 .
C13 C14 1.377(3) .
C13 H13A 0.9500 .
C14 C15 1.382(3) .
C14 H14A 0.9500 .
C15 H15A 0.9500 .
N4 S1 1.5761(19) .
N4 S2 1.5830(18) .
S1 O3 1.4246(16) .
S1 O2 1.4372(17) .
S1 C16 1.835(3) .
S2 O5 1.4300(16) .
S2 O4 1.4307(16) .
S2 C17 1.840(2) .
C16 F2 1.321(3) .
C16 F3 1.323(3) .
C16 F1 1.331(3) .
C17 F5 1.316(3) .
C17 F6 1.317(3) .
C17 F4 1.320(3) .
N5 S3 1.577(3) 2_676
N5 O7 1.599(5) 2_676
N5 O6' 1.610(5) .
N5 N5 1.665(6) 2_676
N5 S3 1.682(3) .
S3 O6' 1.307(3) .
S3 O7 1.360(3) .
S3 O6 1.506(3) .
S3 O7' 1.510(3) .
S3 N5 1.577(3) 2_676
S3 C18 1.830(3) .
O7 N5 1.599(5) 2_676
C18 F8' 1.182(5) .
C18 F9' 1.258(4) .
C18 F7 1.283(4) .
C18 F8 1.334(5) .
C18 F7' 1.436(4) .
C18 F9 1.450(4) .
N6 O8' 1.474(5) .
N6 S4 1.502(4) .
N6 N6 1.559(7) 2
N6 S4 1.697(4) 2
N6 O9 1.749(6) 2
S4 O9 1.372(4) .
S4 O9' 1.449(4) .
S4 O8' 1.457(3) .
S4 O8 1.474(4) .
S4 N6 1.697(4) 2
S4 C19 1.837(3) .
O9 N6 1.749(6) 2
C19 F10 1.183(4) .
C19 F12 1.318(4) .
C19 F11' 1.325(4) .
C19 F11 1.325(5) .
C19 F10' 1.422(4) .
C19 F12' 1.423(4) .

loop_
_geom_hbond_atom_site_label_D
_geom_hbond_atom_site_label_H
_geom_hbond_atom_site_label_A
_geom_hbond_distance_DH
_geom_hbond_distance_HA
_geom_hbond_distance_DA
_geom_hbond_angle_DHA
O1 H1B O2 0.89 1.85 2.724(2) 168.1
O1 H1C O6 0.85 1.96 2.812(3) 175.3
O1 H1C O6' 0.85 1.83 2.642(3) 158.5

loop_
_geom_torsion_atom_site_label_1
_geom_torsion_atom_site_label_2
_geom_torsion_atom_site_label_3
_geom_torsion_atom_site_label_4
_geom_torsion
_geom_torsion_site_symmetry_1
_geom_torsion_site_symmetry_4
N2 Pd1 N1 C1 179.31(18) . .
N3 Pd1 N1 C1 175.70(19) . .
O1 Pd1 N1 C1 -0.77(18) . .
N2 Pd1 N1 C5 -1.19(14) . .
N3 Pd1 N1 C5 -4.8(3) . .
O1 Pd1 N1 C5 178.73(14) . .
N3 Pd1 N2 C6 -179.55(17) . .
N1 Pd1 N2 C6 1.56(16) . .
N3 Pd1 N2 C10 -2.23(15) . .
N1 Pd1 N2 C10 178.87(16) . .
N2 Pd1 N3 C15 -177.49(18) . .
N1 Pd1 N3 C15 -173.88(19) . .
O1 Pd1 N3 C15 2.66(17) . .
N2 Pd1 N3 C11 1.40(13) . .
N1 Pd1 N3 C11 5.0(3) . .
O1 Pd1 N3 C11 -178.45(13) . .
C5 N1 C1 C2 0.4(3) . .
Pd1 N1 C1 C2 179.87(16) . .
N1 C1 C2 C3 -0.1(4) . .
C1 C2 C3 C4 -0.6(4) . .
C2 C3 C4 C5 0.9(4) . .
C1 N1 C5 C4 0.0(3) . .
Pd1 N1 C5 C4 -179.58(17) . .
C1 N1 C5 C6 -179.74(19) . .
Pd1 N1 C5 C6 0.7(2) . .
C3 C4 C5 N1 -0.6(3) . .
C3 C4 C5 C6 179.1(2) . .
C10 N2 C6 C7 1.1(3) . .
Pd1 N2 C6 C7 178.3(2) . .
C10 N2 C6 C5 -178.72(19) . .
Pd1 N2 C6 C5 -1.6(2) . .
N1 C5 C6 N2 0.5(3) . .
C4 C5 C6 N2 -179.2(2) . .
N1 C5 C6 C7 -179.3(2) . .
C4 C5 C6 C7 1.0(4) . .
N2 C6 C7 C8 -0.8(4) . .
C5 C6 C7 C8 179.0(3) . .
C6 C7 C8 C9 0.1(5) . .
C7 C8 C9 C10 0.3(5) . .
C6 N2 C10 C9 -0.6(3) . .
Pd1 N2 C10 C9 -177.77(18) . .
C6 N2 C10 C11 179.71(19) . .
Pd1 N2 C10 C11 2.6(2) . .
C8 C9 C10 N2 -0.1(4) . .
C8 C9 C10 C11 179.5(3) . .
C15 N3 C11 C12 -0.5(3) . .
Pd1 N3 C11 C12 -179.48(16) . .
C15 N3 C11 C10 178.52(18) . .
Pd1 N3 C11 C10 -0.5(2) . .
N2 C10 C11 N3 -1.3(3) . .
C9 C10 C11 N3 179.1(2) . .
N2 C10 C11 C12 177.71(19) . .
C9 C10 C11 C12 -1.9(4) . .
N3 C11 C12 C13 0.3(3) . .
C10 C11 C12 C13 -178.6(2) . .
C11 C12 C13 C14 0.1(3) . .
C12 C13 C14 C15 -0.3(3) . .
C11 N3 C15 C14 0.3(3) . .
Pd1 N3 C15 C14 179.12(15) . .
C13 C14 C15 N3 0.1(3) . .
S2 N4 S1 O3 -26.38(19) . .
S2 N4 S1 O2 -162.05(14) . .
S2 N4 S1 C16 88.63(16) . .
S1 N4 S2 O5 -25.65(18) . .
S1 N4 S2 O4 -160.58(13) . .
S1 N4 S2 C17 89.44(16) . .
O3 S1 C16 F2 -177.11(18) . .
O2 S1 C16 F2 -53.2(2) . .
N4 S1 C16 F2 58.9(2) . .
O3 S1 C16 F3 -57.1(2) . .
O2 S1 C16 F3 66.81(19) . .
N4 S1 C16 F3 178.93(17) . .
O3 S1 C16 F1 62.28(19) . .
O2 S1 C16 F1 -173.84(16) . .
N4 S1 C16 F1 -61.73(19) . .
O5 S2 C17 F5 -174.94(18) . .
O4 S2 C17 F5 -49.5(2) . .
N4 S2 C17 F5 63.0(2) . .
O5 S2 C17 F6 -55.7(2) . .
O4 S2 C17 F6 69.8(2) . .
N4 S2 C17 F6 -177.74(18) . .
O5 S2 C17 F4 63.8(2) . .
O4 S2 C17 F4 -170.72(17) . .
N4 S2 C17 F4 -58.3(2) . .
S3 N5 S3 O6' -169.7(3) 2_676 .
O7 N5 S3 O6' 128.9(5) 2_676 .
N5 N5 S3 O6' -169.7(3) 2_676 .
S3 N5 S3 O7 -40.2(3) 2_676 .
O7 N5 S3 O7 -101.6(4) 2_676 .
O6' N5 S3 O7 129.5(2) . .
N5 N5 S3 O7 -40.2(3) 2_676 .
S3 N5 S3 O6 -166.4(2) 2_676 .
O7 N5 S3 O6 132.2(4) 2_676 .
O6' N5 S3 O6 3.3(3) . .
N5 N5 S3 O6 -166.4(2) 2_676 .
S3 N5 S3 O7' -60.7(5) 2_676 .
O7 N5 S3 O7' -122.1(5) 2_676 .
O6' N5 S3 O7' 109.0(4) . .
N5 N5 S3 O7' -60.7(5) 2_676 .
S3 N5 S3 N5 0.0 2_676 2_676
O7 N5 S3 N5 -61.4(4) 2_676 2_676
O6' N5 S3 N5 169.7(3) . 2_676
S3 N5 S3 C18 88.9(2) 2_676 .
O7 N5 S3 C18 27.5(5) 2_676 .
O6' N5 S3 C18 -101.4(2) . .
N5 N5 S3 C18 88.9(2) 2_676 .
O6' S3 O7 N5 114.7(3) . 2_676
O6 S3 O7 N5 153.5(2) . 2_676
O7' S3 O7 N5 -154.6(3) . 2_676
N5 S3 O7 N5 38.5(3) . 2_676
C18 S3 O7 N5 -84.1(2) . 2_676
O7 S3 O6' N5 -99.0(3) . .
O6 S3 O6' N5 -174.3(4) . .
O7' S3 O6' N5 -151.1(2) . .
N5 S3 O6' N5 -11.0(3) 2_676 .
C18 S3 O6' N5 98.47(18) . .
S3 N5 O6' S3 32.9(10) 2_676 .
O7 N5 O6' S3 -128.5(5) 2_676 .
N5 N5 O6' S3 8.8(3) 2_676 .
O6' S3 C18 F8' -18.4(4) . .
O7 S3 C18 F8' 175.5(4) . .
O6 S3 C18 F8' -53.9(4) . .
O7' S3 C18 F8' -144.7(4) . .
N5 S3 C18 F8' 110.0(4) 2_676 .
N5 S3 C18 F8' 48.1(4) . .
O6' S3 C18 F9' 118.5(3) . .
O7 S3 C18 F9' -47.6(3) . .
O6 S3 C18 F9' 83.0(3) . .
O7' S3 C18 F9' -7.9(3) . .
N5 S3 C18 F9' -113.1(3) 2_676 .
N5 S3 C18 F9' -175.1(3) . .
O6' S3 C18 F7 170.1(4) . .
O7 S3 C18 F7 4.0(4) . .
O6 S3 C18 F7 134.6(4) . .
O7' S3 C18 F7 43.7(4) . .
N5 S3 C18 F7 -61.5(4) 2_676 .
N5 S3 C18 F7 -123.4(4) . .
O6' S3 C18 F8 -57.4(3) . .
O7 S3 C18 F8 136.5(3) . .
O6 S3 C18 F8 -92.9(3) . .
O7' S3 C18 F8 176.2(3) . .
N5 S3 C18 F8 71.0(3) 2_676 .
N5 S3 C18 F8 9.0(3) . .
O6' S3 C18 F7' -134.4(3) . .
O7 S3 C18 F7' 59.4(3) . .
O6 S3 C18 F7' -170.0(2) . .
O7' S3 C18 F7' 99.2(2) . .
N5 S3 C18 F7' -6.1(2) 2_676 .
N5 S3 C18 F7' -68.0(2) . .
O6' S3 C18 F9 51.6(3) . .
O7 S3 C18 F9 -114.5(3) . .
O6 S3 C18 F9 16.0(3) . .
O7' S3 C18 F9 -74.8(3) . .
N5 S3 C18 F9 180.0(3) 2_676 .
N5 S3 C18 F9 118.0(2) . .
O8' N6 S4 O9 136.6(3) . .
N6 N6 S4 O9 -5.9(4) 2 .
S4 N6 S4 O9 -5.9(4) 2 .
O9 N6 S4 O9 -24.6(17) 2 .
O8' N6 S4 O9' 88.7(5) . .
N6 N6 S4 O9' -53.8(6) 2 .
S4 N6 S4 O9' -53.8(6) 2 .
O9 N6 S4 O9' -72.4(17) 2 .
N6 N6 S4 O8' -142.5(4) 2 .
S4 N6 S4 O8' -142.5(4) 2 .
O8' N6 S4 O8 -18.5(3) . .
N6 N6 S4 O8 -160.9(3) 2 .
S4 N6 S4 O8 -160.9(3) 2 .
O9 N6 S4 O8 -180(10) 2 .
O8' N6 S4 N6 142.5(4) . 2
S4 N6 S4 N6 0.0 2 2
O9 N6 S4 N6 -18.7(13) 2 2
O8' N6 S4 C19 -114.8(2) . .
N6 N6 S4 C19 102.7(3) 2 .
S4 N6 S4 C19 102.7(3) 2 .
O9 N6 S4 C19 84.1(15) 2 .
O9' S4 O9 N6 148.0(4) . 2
O8' S4 O9 N6 92.0(4) . 2
O8 S4 O9 N6 158.2(2) . 2
N6 S4 O9 N6 5.4(4) . 2
C19 S4 O9 N6 -101.76(19) . 2
O9 S4 O8' N6 -111.2(4) . .
O9' S4 O8' N6 -145.8(3) . .
O8 S4 O8' N6 158.0(3) . .
N6 S4 O8' N6 -32.9(3) 2 .
C19 S4 O8' N6 83.7(2) . .
N6 N6 O8' S4 38.4(3) 2 .
S4 N6 O8' S4 101.3(6) 2 .
O9 N6 O8' S4 174.9(4) 2 .
O9 S4 C19 F10 9.2(4) . .
O9' S4 C19 F10 47.7(5) . .
O8' S4 C19 F10 -179.7(4) . .
O8 S4 C19 F10 130.1(4) . .
N6 S4 C19 F10 -119.8(4) . .
N6 S4 C19 F10 -61.1(4) 2 .
O9 S4 C19 F12 -113.1(3) . .
O9' S4 C19 F12 -74.6(4) . .
O8' S4 C19 F12 58.0(3) . .
O8 S4 C19 F12 7.8(3) . .
N6 S4 C19 F12 117.9(3) . .
N6 S4 C19 F12 176.6(3) 2 .
O9 S4 C19 F11' -178.9(4) . .
O9' S4 C19 F11' -140.4(4) . .
O8' S4 C19 F11' -7.8(4) . .
O8 S4 C19 F11' -58.0(4) . .
N6 S4 C19 F11' 52.1(4) . .
N6 S4 C19 F11' 110.8(4) 2 .
O9 S4 C19 F11 136.2(3) . .
O9' S4 C19 F11 174.7(3) . .
O8' S4 C19 F11 -52.8(3) . .
O8 S4 C19 F11 -103.0(3) . .
N6 S4 C19 F11 7.2(3) . .
N6 S4 C19 F11 65.9(3) 2 .
O9 S4 C19 F10' 58.8(3) . .
O9' S4 C19 F10' 97.3(4) . .
O8' S4 C19 F10' -130.2(3) . .
O8 S4 C19 F10' 179.6(3) . .
N6 S4 C19 F10' -70.2(3) . .
N6 S4 C19 F10' -11.5(3) 2 .
O9 S4 C19 F12' -53.1(3) . .
O9' S4 C19 F12' -14.6(4) . .
O8' S4 C19 F12' 118.0(3) . .
O8 S4 C19 F12' 67.8(3) . .
N6 S4 C19 F12' 177.9(3) . .
N6 S4 C19 F12' -123.4(3) 2 .
